data_7004636
loop_
_publ_author_name
'Li, Lili'
'Shen, Qiang'
'Xue, Ganglin'
'Xu, Haisheng'
'Hu, Huaiming'
'Feng, Fu'
'Wang, Jiwu'

_publ_section_title
;
 Two sandwich arsenomolybdates based on the new building block
 As(iii)Mo7O279&#x2212;: [Cr2(AsMo7O27)2]12&#x2212; and
 [Cu2(AsMo7O27)2]14&#x2212;
;
_journal_issue 42
_journal_name_full 'Dalton Transactions'
_journal_page_first 5698
_journal_page_last 5700
_journal_paper_doi 10.1039/b809545k
_journal_year 2008
_chemical_formula_sum 'As2 Cu2 H82 Mo14 N14 O67'
_chemical_formula_weight 2970.88
_chemical_name_systematic
;
?
;
_space_group_IT_number 14
_symmetry_cell_setting monoclinic
_symmetry_space_group_name_Hall '-P 2yn'
_symmetry_space_group_name_H-M 'P 1 21/n 1'
_atom_sites_solution_hydrogens none
_atom_sites_solution_primary direct
_atom_sites_solution_secondary difmap
_audit_creation_method SHELXL-97
_cell_angle_alpha 90.00
_cell_angle_beta 91.300(4)
_cell_angle_gamma 90.00
_cell_formula_units_Z 2
_cell_length_a 11.268(3)
_cell_length_b 19.265(4)
_cell_length_c 16.349(4)
_cell_measurement_temperature 293(2)
_cell_volume 3548.1(15)
_computing_cell_refinement 'Bruker SMART'
_computing_data_collection 'Bruker SMART'
_computing_data_reduction 'Bruker SAINT'
_computing_molecular_graphics 'Bruker SHELXTL'
_computing_publication_material 'Bruker SHELXTL'
_computing_structure_refinement 'SHELXL-97 (Sheldrick, 1997)'
_computing_structure_solution 'SHELXS-97 (Sheldrick, 1990)'
_diffrn_ambient_temperature 293(2)
_diffrn_measured_fraction_theta_full 0.996
_diffrn_measured_fraction_theta_max 0.996
_diffrn_measurement_device_type 'CCD area detector'
_diffrn_measurement_method 'phi and omega scans'
_diffrn_radiation_monochromator graphite
_diffrn_radiation_source 'fine-focus sealed tube'
_diffrn_radiation_type MoK\a
_diffrn_radiation_wavelength 0.71073
_diffrn_reflns_av_R_equivalents 0.0598
_diffrn_reflns_av_sigmaI/netI 0.0894
_diffrn_reflns_limit_h_max 13
_diffrn_reflns_limit_h_min -13
_diffrn_reflns_limit_k_max 22
_diffrn_reflns_limit_k_min -19
_diffrn_reflns_limit_l_max 19
_diffrn_reflns_limit_l_min -17
_diffrn_reflns_number 17501
_diffrn_reflns_theta_full 25.10
_diffrn_reflns_theta_max 25.10
_diffrn_reflns_theta_min 2.09
_exptl_absorpt_coefficient_mu 4.019
_exptl_absorpt_correction_T_max 0.617
_exptl_absorpt_correction_T_min 0.467
_exptl_absorpt_correction_type multi-scan
_exptl_absorpt_process_details sadabs
_exptl_crystal_colour green
_exptl_crystal_density_diffrn 2.781
_exptl_crystal_density_method 'not measured'
_exptl_crystal_description block
_exptl_crystal_F_000 2856
_exptl_crystal_size_max 0.21
_exptl_crystal_size_mid 0.16
_exptl_crystal_size_min 0.12
_refine_diff_density_max 3.206
_refine_diff_density_min -1.251
_refine_diff_density_rms 0.312
_refine_ls_extinction_method none
_refine_ls_goodness_of_fit_ref 0.978
_refine_ls_hydrogen_treatment none
_refine_ls_matrix_type full
_refine_ls_number_parameters 386
_refine_ls_number_reflns 6290
_refine_ls_number_restraints 0
_refine_ls_restrained_S_all 0.978
_refine_ls_R_factor_all 0.1094
_refine_ls_R_factor_gt 0.0663
_refine_ls_shift/su_max 0.003
_refine_ls_shift/su_mean 0.000
_refine_ls_structure_factor_coef Fsqd
_refine_ls_weighting_details 'calc w=1/[\s^2^(Fo^2^)+(0.1297P)^2^+0.0000P] where P=(Fo^2^+2Fc^2^)/3'
_refine_ls_weighting_scheme calc
_refine_ls_wR_factor_gt 0.1912
_refine_ls_wR_factor_ref 0.2142
_reflns_number_gt 3532
_reflns_number_total 6290
_reflns_threshold_expression >2sigma(I)
_cod_data_source_file b809545k.txt
_cod_data_source_block xb2496m
_cod_original_cell_volume 3548.1(14)
_cod_original_sg_symbol_H-M p2(1)/n
_cod_database_code 7004636

loop_
_symmetry_equiv_pos_as_xyz
'x, y, z'
'-x+1/2, y+1/2, -z+1/2'
'-x, -y, -z'
'x-1/2, -y-1/2, z-1/2'

loop_
_atom_site_label
_atom_site_type_symbol
_atom_site_fract_x
_atom_site_fract_y
_atom_site_fract_z
_atom_site_U_iso_or_equiv
_atom_site_adp_type
_atom_site_occupancy
_atom_site_symmetry_multiplicity
_atom_site_calc_flag
_atom_site_refinement_flags
_atom_site_disorder_assembly
_atom_site_disorder_group
As1 As 0.40562(12) 0.11050(7) 0.11458(9) 0.0300(4) Uani 1 1 d . . .
Cu1 Cu 0.43175(17) -0.05667(9) 0.04826(12) 0.0464(5) Uani 1 1 d . . .
Mo1 Mo 0.39763(12) 0.11190(6) 0.32999(8) 0.0394(4) Uani 1 1 d . . .
Mo2 Mo 0.69421(12) 0.11850(6) 0.31327(9) 0.0409(4) Uani 1 1 d . . .
Mo3 Mo 0.55364(13) 0.24825(6) 0.21258(8) 0.0418(4) Uani 1 1 d . . .
Mo4 Mo 0.74087(11) 0.11637(6) 0.11619(8) 0.0343(3) Uani 1 1 d . . .
Mo5 Mo 0.57596(11) -0.02353(6) 0.23566(8) 0.0335(3) Uani 1 1 d . . .
Mo6 Mo 0.27372(11) -0.02055(6) 0.23318(8) 0.0384(4) Uani 1 1 d . . .
Mo7 Mo 0.42600(12) -0.23654(6) -0.01159(8) 0.0383(4) Uani 1 1 d . . .
O1 O 0.4211(8) 0.0590(4) 0.2054(5) 0.031(2) Uani 1 1 d . . .
O2 O 0.5402(8) 0.1603(4) 0.1164(5) 0.029(2) Uani 1 1 d . . .
O3 O 0.4471(8) 0.0483(4) 0.0423(5) 0.031(2) Uani 1 1 d . . .
O4 O 0.5729(8) 0.0499(5) 0.3374(6) 0.038(2) Uani 1 1 d . . .
O5 O 0.5222(9) 0.1682(5) 0.2837(6) 0.045(3) Uani 1 1 d . . .
O6 O 0.3164(9) 0.0297(5) 0.3399(6) 0.043(3) Uani 1 1 d . . .
O7 O 0.2871(9) 0.1640(5) 0.2936(7) 0.052(3) Uani 1 1 d . . .
O8 O 0.4164(10) 0.1307(6) 0.4317(7) 0.060(3) Uani 1 1 d . . .
O9 O 0.8259(9) 0.0733(5) 0.3282(7) 0.053(3) Uani 1 1 d . . .
O10 O 0.6951(10) 0.1718(5) 0.3970(6) 0.056(3) Uani 1 1 d . . .
O11 O 0.7242(9) 0.1814(4) 0.2232(6) 0.041(2) Uani 1 1 d . . .
O12 O 0.6693(8) 0.0573(4) 0.2001(6) 0.037(2) Uani 1 1 d . . .
O13 O 0.6126(9) 0.2875(5) 0.1161(6) 0.046(3) Uani 1 1 d . . .
O14 O 0.4062(9) 0.2693(5) 0.2001(6) 0.048(3) Uani 1 1 d . . .
O15 O 0.6114(11) 0.3072(5) 0.2853(6) 0.061(3) Uani 1 1 d . . .
O16 O 0.7449(8) 0.1931(4) 0.0552(5) 0.035(2) Uani 1 1 d . . .
O17 O 0.6953(8) 0.0574(4) 0.0372(6) 0.032(2) Uani 1 1 d . . .
O18 O 0.8870(8) 0.0977(5) 0.1357(7) 0.045(3) Uani 1 1 d . . .
O19 O 0.6865(8) -0.0727(5) 0.2785(6) 0.048(3) Uani 1 1 d . . .
O20 O 0.5612(8) -0.0549(4) 0.1334(5) 0.033(2) Uani 1 1 d . . .
O21 O 0.3121(8) -0.0537(5) 0.1346(6) 0.040(2) Uani 1 1 d . . .
O22 O 0.1975(10) -0.0883(5) 0.2764(7) 0.063(3) Uani 1 1 d . . .
O23 O 0.1645(9) 0.0393(5) 0.2051(7) 0.052(3) Uani 1 1 d . . .
O24 O 0.4433(8) -0.0632(4) 0.2744(6) 0.042(3) Uani 1 1 d . . .
O25 O 0.4349(8) -0.1574(4) 0.0501(5) 0.037(2) Uani 1 1 d . . .
O26 O 0.5715(9) -0.2632(5) -0.0080(7) 0.053(3) Uani 1 1 d . . .
O27 O 0.3539(10) -0.2952(5) 0.0501(6) 0.055(3) Uani 1 1 d . . .
O28 O 1.0000 1.0000 0.5000 0.087(6) Uiso 1 2 d S . .
O29 O 0.5666(13) 0.4596(8) 0.2791(9) 0.101(5) Uiso 1 1 d . . .
O30 O 0.3001(15) 0.3084(9) 0.3635(10) 0.116(6) Uiso 1 1 d . . .
O31 O 0.8019(17) 0.9156(10) 0.0697(12) 0.140(7) Uiso 1 1 d . . .
O32 O 0.8676(19) 0.3190(11) 0.0981(14) 0.160(8) Uiso 1 1 d . . .
O33 O 0.514(2) 0.2756(12) 0.4639(14) 0.177(9) Uiso 1 1 d . . .
O34 O 0.8103(19) 0.3008(12) 0.3684(14) 0.172(8) Uiso 1 1 d . . .
O36 O 0.415(2) 0.9243(13) 0.4518(16) 0.199(10) Uiso 1 1 d . . .
O37 O 0.425(2) 0.5682(12) 0.1038(15) 0.172(8) Uiso 1 1 d . . .
O38 O 0.698(3) 0.9682(16) 0.4608(19) 0.245(13) Uiso 1 1 d . . .
O39 O 0.069(2) 0.9365(14) 0.0656(18) 0.227(12) Uiso 1 1 d . . .
O40 O 0.563(2) 0.4246(15) 0.1004(18) 0.230(12) Uiso 1 1 d . . .
O41 O 0.205(4) 0.276(2) 0.099(3) 0.187(18) Uiso 0.50 1 d P . .
O42 O 0.349(5) 0.388(3) 0.062(3) 0.21(2) Uiso 0.50 1 d P . .
O43 O 0.108(4) 0.134(2) 0.081(3) 0.171(17) Uiso 0.50 1 d P . .
O35 O 0.471(5) 0.668(3) 0.224(3) 0.23(2) Uiso 0.50 1 d P . .

loop_
_atom_site_aniso_label
_atom_site_aniso_U_11
_atom_site_aniso_U_22
_atom_site_aniso_U_33
_atom_site_aniso_U_23
_atom_site_aniso_U_13
_atom_site_aniso_U_12
As1 0.0353(8) 0.0208(7) 0.0342(9) -0.0006(6) 0.0094(7) 0.0023(6)
Cu1 0.0512(12) 0.0353(11) 0.0531(13) 0.0007(9) 0.0132(10) -0.0014(9)
Mo1 0.0509(8) 0.0310(7) 0.0369(8) -0.0050(6) 0.0140(7) 0.0002(6)
Mo2 0.0493(9) 0.0325(7) 0.0408(9) -0.0016(6) -0.0037(7) -0.0041(6)
Mo3 0.0641(10) 0.0217(7) 0.0401(8) -0.0041(6) 0.0123(7) 0.0002(6)
Mo4 0.0373(7) 0.0261(7) 0.0398(8) -0.0019(5) 0.0072(6) -0.0037(5)
Mo5 0.0413(8) 0.0216(6) 0.0379(8) 0.0015(5) 0.0067(6) 0.0001(5)
Mo6 0.0415(8) 0.0308(7) 0.0437(9) -0.0025(6) 0.0187(6) -0.0053(6)
Mo7 0.0550(9) 0.0210(6) 0.0396(8) 0.0014(5) 0.0117(7) -0.0006(6)
O1 0.039(5) 0.023(5) 0.032(5) -0.002(4) 0.013(4) -0.002(4)
O2 0.043(6) 0.013(4) 0.033(5) 0.001(4) 0.014(4) -0.002(4)
O3 0.036(5) 0.025(5) 0.032(6) -0.005(4) 0.002(4) 0.001(4)
O4 0.044(6) 0.033(5) 0.037(6) -0.004(4) 0.008(5) -0.002(5)
O5 0.070(7) 0.030(5) 0.036(6) -0.006(4) 0.010(5) 0.002(5)
O6 0.060(7) 0.032(5) 0.037(6) 0.010(4) 0.024(5) 0.003(5)
O7 0.066(7) 0.029(6) 0.060(8) 0.000(5) 0.011(6) 0.010(5)
O8 0.061(8) 0.070(8) 0.049(7) 0.000(6) 0.018(6) -0.002(6)
O9 0.055(7) 0.047(7) 0.056(7) -0.002(5) -0.007(6) 0.003(5)
O10 0.076(8) 0.052(7) 0.040(7) -0.010(5) -0.012(6) -0.003(6)
O11 0.057(6) 0.023(5) 0.042(6) -0.004(4) 0.006(5) 0.002(5)
O12 0.037(6) 0.034(5) 0.038(6) 0.002(4) 0.004(5) -0.007(4)
O13 0.071(7) 0.023(5) 0.045(7) -0.008(5) 0.015(6) -0.012(5)
O14 0.065(7) 0.029(5) 0.051(7) 0.001(5) 0.023(6) 0.019(5)
O15 0.109(10) 0.034(6) 0.041(7) -0.011(5) 0.005(7) -0.020(6)
O16 0.046(6) 0.025(5) 0.033(6) 0.001(4) 0.005(5) -0.001(4)
O17 0.036(5) 0.017(5) 0.044(6) -0.003(4) 0.003(5) -0.001(4)
O18 0.035(6) 0.033(6) 0.068(8) 0.000(5) 0.007(5) 0.000(4)
O19 0.044(6) 0.052(7) 0.048(7) 0.011(5) -0.001(5) 0.013(5)
O20 0.043(6) 0.024(5) 0.032(6) 0.002(4) 0.006(5) 0.001(4)
O21 0.043(6) 0.034(6) 0.042(6) 0.002(5) 0.014(5) -0.010(5)
O22 0.071(8) 0.030(6) 0.090(10) -0.003(6) 0.038(7) -0.014(5)
O23 0.049(7) 0.040(6) 0.067(8) -0.002(5) 0.011(6) 0.007(5)
O24 0.060(7) 0.023(5) 0.043(6) 0.003(4) 0.015(5) -0.002(4)
O25 0.052(6) 0.030(5) 0.029(6) 0.003(4) 0.007(5) -0.003(5)
O26 0.059(7) 0.043(6) 0.059(7) -0.005(5) 0.006(6) 0.022(5)
O27 0.087(9) 0.033(6) 0.046(7) 0.013(5) 0.012(6) -0.006(6)

loop_
_atom_type_symbol
_atom_type_description
_atom_type_scat_dispersion_real
_atom_type_scat_dispersion_imag
_atom_type_scat_source
O O 0.0106 0.0060 'International Tables Vol C Tables 4.2.6.8 and 6.1.1.4'
Mo Mo -1.6832 0.6857 'International Tables Vol C Tables 4.2.6.8 and 6.1.1.4'
As As 0.0499 2.0058 'International Tables Vol C Tables 4.2.6.8 and 6.1.1.4'
Cu Cu 0.3201 1.2651 'International Tables Vol C Tables 4.2.6.8 and 6.1.1.4'
N N 0.0061 0.0033 'International Tables Vol C Tables 4.2.6.8 and 6.1.1.4'
H H 0.0000 0.0000 'International Tables Vol C Tables 4.2.6.8 and 6.1.1.4'

loop_
_geom_angle_atom_site_label_1
_geom_angle_atom_site_label_2
_geom_angle_atom_site_label_3
_geom_angle
_geom_angle_site_symmetry_1
_geom_angle_site_symmetry_3
_geom_angle_publ_flag
O3 As1 O1 99.1(4) . . ?
O3 As1 O2 98.0(4) . . ?
O1 As1 O2 102.5(4) . . ?
O25 Cu1 O21 91.8(4) . . ?
O25 Cu1 O17 91.0(4) . 3_655 ?
O21 Cu1 O17 90.6(4) . 3_655 ?
O25 Cu1 O20 89.6(4) . . ?
O21 Cu1 O20 90.1(4) . . ?
O17 Cu1 O20 179.1(4) 3_655 . ?
O25 Cu1 O3 173.7(4) . . ?
O21 Cu1 O3 93.7(4) . . ?
O17 Cu1 O3 91.9(3) 3_655 . ?
O20 Cu1 O3 87.4(3) . . ?
O25 Cu1 O3 94.4(4) . 3_655 ?
O21 Cu1 O3 173.8(4) . 3_655 ?
O17 Cu1 O3 88.5(4) 3_655 3_655 ?
O20 Cu1 O3 90.8(4) . 3_655 ?
O3 Cu1 O3 80.1(4) . 3_655 ?
O7 Mo1 O8 106.8(5) . . ?
O7 Mo1 O6 100.2(5) . . ?
O8 Mo1 O6 98.5(5) . . ?
O7 Mo1 O5 93.7(5) . . ?
O8 Mo1 O5 100.7(5) . . ?
O6 Mo1 O5 151.8(4) . . ?
O7 Mo1 O1 92.9(4) . . ?
O8 Mo1 O1 160.3(4) . . ?
O6 Mo1 O1 76.3(4) . . ?
O5 Mo1 O1 78.7(3) . . ?
O7 Mo1 O4 160.9(4) . . ?
O8 Mo1 O4 88.4(4) . . ?
O6 Mo1 O4 88.6(4) . . ?
O5 Mo1 O4 71.6(4) . . ?
O1 Mo1 O4 72.7(3) . . ?
O10 Mo2 O9 101.5(5) . . ?
O10 Mo2 O11 103.5(5) . . ?
O9 Mo2 O11 104.9(5) . . ?
O10 Mo2 O4 103.7(5) . . ?
O9 Mo2 O4 103.5(4) . . ?
O11 Mo2 O4 135.4(4) . . ?
O10 Mo2 O5 84.5(4) . . ?
O9 Mo2 O5 173.9(4) . . ?
O11 Mo2 O5 74.4(4) . . ?
O4 Mo2 O5 73.8(4) . . ?
O10 Mo2 O12 171.8(4) . . ?
O9 Mo2 O12 86.6(4) . . ?
O11 Mo2 O12 73.7(3) . . ?
O4 Mo2 O12 74.4(4) . . ?
O5 Mo2 O12 87.4(3) . . ?
O14 Mo3 O15 105.6(5) . . ?
O14 Mo3 O13 99.5(5) . . ?
O15 Mo3 O13 100.0(4) . . ?
O14 Mo3 O5 93.9(5) . . ?
O15 Mo3 O5 100.1(4) . . ?
O13 Mo3 O5 151.7(4) . . ?
O14 Mo3 O2 92.5(4) . . ?
O15 Mo3 O2 161.8(5) . . ?
O13 Mo3 O2 75.2(3) . . ?
O5 Mo3 O2 79.5(3) . . ?
O14 Mo3 O11 159.8(4) . . ?
O15 Mo3 O11 90.8(5) . . ?
O13 Mo3 O11 88.7(4) . . ?
O5 Mo3 O11 71.4(4) . . ?
O2 Mo3 O11 71.7(3) . . ?
O18 Mo4 O16 104.0(4) . . ?
O18 Mo4 O17 105.1(4) . . ?
O16 Mo4 O17 97.7(4) . . ?
O18 Mo4 O12 99.0(4) . . ?
O16 Mo4 O12 152.2(4) . . ?
O17 Mo4 O12 91.2(4) . . ?
O18 Mo4 O11 94.1(4) . . ?
O16 Mo4 O11 88.6(4) . . ?
O17 Mo4 O11 157.5(4) . . ?
O12 Mo4 O11 74.2(4) . . ?
O18 Mo4 O2 166.5(4) . . ?
O16 Mo4 O2 75.3(3) . . ?
O17 Mo4 O2 88.3(3) . . ?
O12 Mo4 O2 78.6(3) . . ?
O11 Mo4 O2 72.4(3) . . ?
O19 Mo5 O20 104.4(5) . . ?
O19 Mo5 O24 102.9(5) . . ?
O20 Mo5 O24 97.2(4) . . ?
O19 Mo5 O12 99.8(4) . . ?
O20 Mo5 O12 91.7(4) . . ?
O24 Mo5 O12 152.6(4) . . ?
O19 Mo5 O4 94.0(4) . . ?
O20 Mo5 O4 158.6(4) . . ?
O24 Mo5 O4 88.8(4) . . ?
O12 Mo5 O4 74.4(4) . . ?
O19 Mo5 O1 166.7(4) . . ?
O20 Mo5 O1 88.8(3) . . ?
O24 Mo5 O1 75.5(3) . . ?
O12 Mo5 O1 78.9(3) . . ?
O4 Mo5 O1 72.8(3) . . ?
O22 Mo6 O23 104.7(5) . . ?
O22 Mo6 O21 103.4(5) . . ?
O23 Mo6 O21 100.5(5) . . ?
O22 Mo6 O6 96.8(5) . . ?
O23 Mo6 O6 93.6(4) . . ?
O21 Mo6 O6 151.4(4) . . ?
O22 Mo6 O24 91.7(5) . . ?
O23 Mo6 O24 160.7(4) . . ?
O21 Mo6 O24 85.2(4) . . ?
O6 Mo6 O24 74.1(4) . . ?
O22 Mo6 O1 161.7(5) . . ?
O23 Mo6 O1 90.9(4) . . ?
O21 Mo6 O1 82.6(4) . . ?
O6 Mo6 O1 72.4(3) . . ?
O24 Mo6 O1 71.4(3) . . ?
O26 Mo7 O27 104.2(5) . . ?
O26 Mo7 O25 100.9(5) . . ?
O27 Mo7 O25 104.1(4) . . ?
O26 Mo7 O13 94.1(5) . 3_655 ?
O27 Mo7 O13 94.6(4) . 3_655 ?
O25 Mo7 O13 152.1(4) . 3_655 ?
O26 Mo7 O16 162.0(4) . 3_655 ?
O27 Mo7 O16 91.0(4) . 3_655 ?
O25 Mo7 O16 84.2(4) . 3_655 ?
O13 Mo7 O16 74.9(4) 3_655 3_655 ?
O26 Mo7 O2 92.4(4) . 3_655 ?
O27 Mo7 O2 160.3(4) . 3_655 ?
O25 Mo7 O2 82.5(3) . 3_655 ?
O13 Mo7 O2 73.4(3) 3_655 3_655 ?
O16 Mo7 O2 71.0(3) 3_655 3_655 ?
As1 O1 Mo1 118.6(4) . . ?
As1 O1 Mo6 118.2(4) . . ?
Mo1 O1 Mo6 91.2(3) . . ?
As1 O1 Mo5 126.4(4) . . ?
Mo1 O1 Mo5 102.0(3) . . ?
Mo6 O1 Mo5 92.4(3) . . ?
As1 O2 Mo7 119.0(4) . 3_655 ?
As1 O2 Mo3 116.4(4) . . ?
Mo7 O2 Mo3 91.7(3) 3_655 . ?
As1 O2 Mo4 127.2(4) . . ?
Mo7 O2 Mo4 93.0(3) 3_655 . ?
Mo3 O2 Mo4 102.2(3) . . ?
As1 O3 Cu1 128.6(5) . . ?
As1 O3 Cu1 128.9(5) . 3_655 ?
Cu1 O3 Cu1 99.9(4) . 3_655 ?
Mo2 O4 Mo5 105.1(4) . . ?
Mo2 O4 Mo1 104.0(4) . . ?
Mo5 O4 Mo1 108.9(4) . . ?
Mo1 O5 Mo3 144.0(6) . . ?
Mo1 O5 Mo2 108.2(4) . . ?
Mo3 O5 Mo2 107.5(5) . . ?
Mo1 O6 Mo6 116.2(5) . . ?
Mo2 O11 Mo4 105.7(4) . . ?
Mo2 O11 Mo3 104.2(4) . . ?
Mo4 O11 Mo3 110.4(4) . . ?
Mo4 O12 Mo5 153.0(5) . . ?
Mo4 O12 Mo2 103.2(4) . . ?
Mo5 O12 Mo2 103.5(4) . . ?
Mo3 O13 Mo7 116.2(4) . 3_655 ?
Mo4 O16 Mo7 117.5(4) . 3_655 ?
Mo4 O17 Cu1 134.9(5) . 3_655 ?
Mo5 O20 Cu1 135.4(5) . . ?
Mo6 O21 Cu1 146.5(5) . . ?
Mo5 O24 Mo6 117.4(4) . . ?
Mo7 O25 Cu1 145.5(5) . . ?

loop_
_geom_bond_atom_site_label_1
_geom_bond_atom_site_label_2
_geom_bond_distance
_geom_bond_site_symmetry_2
_geom_bond_publ_flag
As1 O3 1.753(8) . ?
As1 O1 1.790(9) . ?
As1 O2 1.794(8) . ?
Cu1 O25 1.941(9) . ?
Cu1 O21 1.975(9) . ?
Cu1 O17 1.978(9) 3_655 ?
Cu1 O20 1.994(9) . ?
Cu1 O3 2.033(9) . ?
Cu1 O3 2.044(9) 3_655 ?
Mo1 O7 1.697(10) . ?
Mo1 O8 1.711(11) . ?
Mo1 O6 1.838(9) . ?
Mo1 O5 1.941(10) . ?
Mo1 O1 2.299(9) . ?
Mo1 O4 2.309(9) . ?
Mo2 O10 1.711(10) . ?
Mo2 O9 1.733(10) . ?
Mo2 O11 1.943(9) . ?
Mo2 O4 1.948(9) . ?
Mo2 O5 2.205(10) . ?
Mo2 O12 2.207(9) . ?
Mo3 O14 1.717(10) . ?
Mo3 O15 1.758(10) . ?
Mo3 O13 1.884(10) . ?
Mo3 O5 1.969(10) . ?
Mo3 O2 2.314(8) . ?
Mo3 O11 2.317(10) . ?
Mo4 O18 1.709(9) . ?
Mo4 O16 1.784(8) . ?
Mo4 O17 1.787(9) . ?
Mo4 O12 1.969(9) . ?
Mo4 O11 2.164(9) . ?
Mo4 O2 2.415(9) . ?
Mo5 O19 1.703(9) . ?
Mo5 O20 1.781(9) . ?
Mo5 O24 1.806(9) . ?
Mo5 O12 1.973(9) . ?
Mo5 O4 2.185(9) . ?
Mo5 O1 2.404(9) . ?
Mo6 O22 1.724(10) . ?
Mo6 O23 1.740(10) . ?
Mo6 O21 1.795(10) . ?
Mo6 O6 2.042(10) . ?
Mo6 O24 2.174(10) . ?
Mo6 O1 2.313(8) . ?
Mo7 O26 1.718(10) . ?
Mo7 O27 1.729(10) . ?
Mo7 O25 1.830(9) . ?
Mo7 O13 2.010(9) 3_655 ?
Mo7 O16 2.204(9) 3_655 ?
Mo7 O2 2.296(8) 3_655 ?
O2 Mo7 2.296(8) 3_655 ?
O3 Cu1 2.044(9) 3_655 ?
O13 Mo7 2.010(9) 3_655 ?
O16 Mo7 2.204(9) 3_655 ?
O17 Cu1 1.978(9) 3_655 ?
